data_7207991
loop_
_publ_author_name
'Gschwind, Fabienne'
'Fromm, Katharina M.'

_publ_section_title
;
 Effect of increasing ligand length on the structure of silver complexes
;
_journal_issue 11
_journal_name_full CrystEngComm
_journal_page_first 4008
_journal_paper_doi 10.1039/c2ce25110h
_journal_volume 14
_journal_year 2012
_chemical_formula_moiety 'C19 H22 Ag F3 N2 O9 S'
_chemical_formula_sum 'C19 H22 Ag F3 N2 O9 S'
_chemical_formula_weight 619.32
_chemical_name_common 'monoethylene glycol monomethylether silver triflate'
_chemical_name_systematic
;
?
;
_space_group_IT_number 2
_symmetry_cell_setting triclinic
_symmetry_space_group_name_Hall '-P 1'
_symmetry_space_group_name_H-M 'P -1'
_atom_sites_solution_hydrogens geom
_atom_sites_solution_primary direct
_atom_sites_solution_secondary difmap
_audit_creation_method SHELXL-97
_cell_angle_alpha 80.60(3)
_cell_angle_beta 85.47(3)
_cell_angle_gamma 66.02(3)
_cell_formula_units_Z 2
_cell_length_a 8.6012(17)
_cell_length_b 9.789(2)
_cell_length_c 15.478(3)
_cell_measurement_reflns_used 4946
_cell_measurement_temperature 200(2)
_cell_measurement_theta_max 26.72
_cell_measurement_theta_min 2.3
_cell_volume 1174.6(5)
_computing_cell_refinement Xred
_computing_data_collection Stoe
_computing_data_reduction Xred
_computing_molecular_graphics Diamond
_computing_publication_material Word
_computing_structure_refinement 'SHELXL-97 (Sheldrick, 2008)'
_computing_structure_solution 'SHELXS-97 (Sheldrick, 1990)'
_diffrn_ambient_temperature 200(2)
_diffrn_detector_area_resol_mean 6.67
_diffrn_measured_fraction_theta_full 0.992
_diffrn_measured_fraction_theta_max 0.992
_diffrn_measurement_device_type 'STOE IPDS 2'
_diffrn_measurement_method 'omega scan'
_diffrn_radiation_monochromator graphite
_diffrn_radiation_source 'fine-focus sealed tube'
_diffrn_radiation_type MoK\a
_diffrn_radiation_wavelength 0.71073
_diffrn_reflns_av_R_equivalents 0.0351
_diffrn_reflns_av_sigmaI/netI 0.0297
_diffrn_reflns_limit_h_max 10
_diffrn_reflns_limit_h_min -10
_diffrn_reflns_limit_k_max 12
_diffrn_reflns_limit_k_min -12
_diffrn_reflns_limit_l_max 19
_diffrn_reflns_limit_l_min -19
_diffrn_reflns_number 10682
_diffrn_reflns_theta_full 26.72
_diffrn_reflns_theta_max 26.72
_diffrn_reflns_theta_min 2.30
_exptl_absorpt_coefficient_mu 1.023
_exptl_absorpt_correction_T_max 0.7161
_exptl_absorpt_correction_T_min 0.7139
_exptl_absorpt_correction_type cylinder
_exptl_absorpt_process_details
;
Interpolation using Int.Tab. Vol. C (1992) p. 523,Tab. 6.3.3.3
for values of muR in the range 0-2.5, and Int.Tab. Vol.II (1959)
p.302; Table 5.3.6 B for muR in the range 2.6-10.0.
The interpolation procedure of C.W.Dwiggins Jr (Acta Cryst.(1975)
A31,146-148) is used with some modification.
;
_exptl_crystal_colour white
_exptl_crystal_density_diffrn 1.751
_exptl_crystal_density_method 'not measured'
_exptl_crystal_description needle
_exptl_crystal_F_000 624
_exptl_crystal_size_max 0.23
_exptl_crystal_size_mid 0.13
_exptl_crystal_size_min 0.09
_refine_diff_density_max 0.345
_refine_diff_density_min -0.337
_refine_diff_density_rms 0.055
_refine_ls_extinction_coef 0.0017(6)
_refine_ls_extinction_expression Fc^*^=kFc[1+0.001xFc^2^\l^3^/sin(2\q)]^-1/4^
_refine_ls_extinction_method SHELXL
_refine_ls_goodness_of_fit_ref 1.034
_refine_ls_hydrogen_treatment constr
_refine_ls_matrix_type full
_refine_ls_number_parameters 319
_refine_ls_number_reflns 4946
_refine_ls_number_restraints 0
_refine_ls_restrained_S_all 1.034
_refine_ls_R_factor_all 0.0286
_refine_ls_R_factor_gt 0.0235
_refine_ls_shift/su_max 0.002
_refine_ls_shift/su_mean 0.000
_refine_ls_structure_factor_coef Fsqd
_refine_ls_weighting_details 'calc w=1/[\s^2^(Fo^2^)+(0.0265P)^2^+0.6077P] where P=(Fo^2^+2Fc^2^)/3'
_refine_ls_weighting_scheme calc
_refine_ls_wR_factor_gt 0.0540
_refine_ls_wR_factor_ref 0.0559
_reflns_number_gt 4471
_reflns_number_total 4946
_reflns_threshold_expression >2\s(I)
_cod_data_source_file c2ce25110h.txt
_cod_data_source_block 24b
_cod_original_cell_volume 1174.7(4)
_cod_original_sg_symbol_H-M P-1
_cod_database_code 7207991

loop_
_symmetry_equiv_pos_as_xyz
'x, y, z'
'-x, -y, -z'

loop_
_atom_site_label
_atom_site_type_symbol
_atom_site_fract_x
_atom_site_fract_y
_atom_site_fract_z
_atom_site_U_iso_or_equiv
_atom_site_adp_type
_atom_site_occupancy
_atom_site_symmetry_multiplicity
_atom_site_calc_flag
_atom_site_refinement_flags
Ag1 Ag 0.600936(18) 0.584450(17) 0.539124(9) 0.02877(6) Uani 1 1 d .
C1 C 0.8895(2) 0.5225(2) 0.40439(12) 0.0247(4) Uani 1 1 d .
H1 H 0.8311 0.6282 0.3874 0.030 Uiso 1 1 calc R
C10 C 0.3241(2) 0.6588(2) 0.68038(12) 0.0244(4) Uani 1 1 d .
H10 H 0.3618 0.5519 0.6896 0.029 Uiso 1 1 calc R
C14 C 0.1941(2) 0.7424(2) 0.73334(12) 0.0243(4) Uani 1 1 d .
C11 C 0.3446(2) 0.8743(2) 0.60486(12) 0.0281(4) Uani 1 1 d .
H11 H 0.3985 0.9205 0.5608 0.034 Uiso 1 1 calc R
C12 C 0.2140(3) 0.9651(2) 0.65423(13) 0.0298(4) Uani 1 1 d .
H12 H 0.1783 1.0718 0.6437 0.036 Uiso 1 1 calc R
C13 C 0.1362(2) 0.8992(2) 0.71905(12) 0.0274(4) Uani 1 1 d .
H13 H 0.0450 0.9595 0.7532 0.033 Uiso 1 1 calc R
C2 C 0.9106(2) 0.3036(2) 0.49547(12) 0.0274(4) Uani 1 1 d .
H2 H 0.8690 0.2546 0.5441 0.033 Uiso 1 1 calc R
C3 C 1.0544(3) 0.2191(2) 0.45158(13) 0.0303(4) Uani 1 1 d .
H3 H 1.1090 0.1131 0.4689 0.036 Uiso 1 1 calc R
C4 C 1.1190(2) 0.2894(2) 0.38204(12) 0.0283(4) Uani 1 1 d .
H4 H 1.2177 0.2326 0.3508 0.034 Uiso 1 1 calc R
C5 C 1.0366(2) 0.4449(2) 0.35882(12) 0.0257(4) Uani 1 1 d .
C15 C 0.1304(2) 0.6570(2) 0.80555(12) 0.0283(4) Uani 1 1 d .
C6 C 1.1004(2) 0.5357(2) 0.28991(12) 0.0287(4) Uani 1 1 d .
C19 C 0.4628(3) 0.8886(3) 0.24496(15) 0.0403(5) Uani 1 1 d .
C7 C 1.3085(3) 0.5269(3) 0.17926(14) 0.0353(4) Uani 1 1 d .
H7A H 1.3569 0.5799 0.2113 0.042 Uiso 1 1 calc R
H7B H 1.2255 0.6028 0.1366 0.042 Uiso 1 1 calc R
C8 C 1.4475(3) 0.4124(3) 0.13244(14) 0.0379(5) Uani 1 1 d .
H8A H 1.5366 0.4504 0.1121 0.046 Uiso 1 1 calc R
H8B H 1.5003 0.3173 0.1731 0.046 Uiso 1 1 calc R
C17 C -0.1027(3) 0.7742(3) 1.00227(15) 0.0410(5) Uani 1 1 d .
H17A H -0.1883 0.8695 0.9725 0.049 Uiso 1 1 calc R
H17B H -0.1609 0.7308 1.0496 0.049 Uiso 1 1 calc R
C16 C -0.0213(3) 0.6656(3) 0.93839(14) 0.0415(5) Uani 1 1 d .
H16A H 0.0781 0.5781 0.9651 0.050 Uiso 1 1 calc R
H16B H -0.1035 0.6281 0.9210 0.050 Uiso 1 1 calc R
N2 N 0.39850(19) 0.72255(17) 0.61686(10) 0.0253(3) Uani 1 1 d .
N1 N 0.82675(19) 0.45384(17) 0.47156(10) 0.0253(3) Uani 1 1 d .
O8 O 0.5380(2) 0.84765(18) 0.40746(10) 0.0407(4) Uani 1 1 d .
O5 O 0.03242(19) 0.74567(17) 0.86209(9) 0.0343(3) Uani 1 1 d .
O9 O 0.44494(19) 0.67112(15) 0.35888(10) 0.0356(3) Uani 1 1 d .
O2 O 1.22411(18) 0.44802(16) 0.24058(9) 0.0320(3) Uani 1 1 d .
O1 O 1.0504(2) 0.67067(16) 0.28257(10) 0.0376(3) Uani 1 1 d .
O4 O 0.1681(2) 0.52324(17) 0.81306(10) 0.0395(3) Uani 1 1 d .
O7 O 0.24173(19) 0.92589(17) 0.37058(12) 0.0439(4) Uani 1 1 d .
O3 O 1.38052(19) 0.3845(2) 0.05999(10) 0.0437(4) Uani 1 1 d .
O6 O 0.02433(19) 0.80261(17) 1.03745(10) 0.0372(3) Uani 1 1 d .
F1 F 0.3635(3) 0.8729(2) 0.18966(10) 0.0711(5) Uani 1 1 d .
F2 F 0.6224(2) 0.8109(2) 0.22355(11) 0.0686(5) Uani 1 1 d .
F3 F 0.4380(2) 1.03378(17) 0.23364(10) 0.0616(4) Uani 1 1 d .
S1 S 0.41566(6) 0.82724(5) 0.35794(3) 0.02660(10) Uani 1 1 d .
C18 C -0.0426(4) 0.9069(3) 1.09868(15) 0.0474(6) Uani 1 1 d .
H18A H -0.1235 1.0035 1.0693 0.071 Uiso 1 1 calc R
H18B H 0.0505 0.9222 1.1224 0.071 Uiso 1 1 calc R
H18C H -0.1009 0.8668 1.1465 0.071 Uiso 1 1 calc R
C9 C 1.5064(3) 0.2683(4) 0.01819(19) 0.0573(7) Uani 1 1 d .
H9A H 1.6077 0.2908 0.0058 0.086 Uiso 1 1 calc R
H9B H 1.4617 0.2625 -0.0368 0.086 Uiso 1 1 calc R
H9C H 1.5366 0.1715 0.0567 0.086 Uiso 1 1 calc R

loop_
_atom_site_aniso_label
_atom_site_aniso_U_11
_atom_site_aniso_U_22
_atom_site_aniso_U_33
_atom_site_aniso_U_23
_atom_site_aniso_U_13
_atom_site_aniso_U_12
Ag1 0.02756(9) 0.02894(9) 0.02832(9) -0.00980(5) 0.00508(5) -0.00863(6)
C1 0.0277(9) 0.0224(9) 0.0255(9) -0.0064(7) -0.0008(7) -0.0103(7)
C10 0.0280(9) 0.0215(8) 0.0237(9) -0.0049(7) -0.0026(7) -0.0089(7)
C14 0.0276(9) 0.0262(9) 0.0214(8) -0.0051(7) -0.0016(7) -0.0122(7)
C11 0.0353(10) 0.0246(9) 0.0270(9) -0.0047(7) 0.0023(7) -0.0148(8)
C12 0.0394(10) 0.0194(9) 0.0286(9) -0.0051(7) 0.0014(8) -0.0095(8)
C13 0.0293(9) 0.0262(9) 0.0260(9) -0.0103(7) 0.0004(7) -0.0081(7)
C2 0.0331(9) 0.0256(9) 0.0248(9) -0.0041(7) -0.0020(7) -0.0126(8)
C3 0.0360(10) 0.0222(9) 0.0294(10) -0.0044(7) -0.0023(8) -0.0078(8)
C4 0.0279(9) 0.0263(9) 0.0272(9) -0.0092(7) 0.0003(7) -0.0055(8)
C5 0.0293(9) 0.0258(9) 0.0233(9) -0.0065(7) -0.0022(7) -0.0111(7)
C15 0.0323(9) 0.0321(10) 0.0242(9) -0.0063(7) -0.0009(7) -0.0155(8)
C6 0.0294(9) 0.0331(10) 0.0253(9) -0.0062(8) -0.0007(7) -0.0133(8)
C19 0.0528(13) 0.0355(11) 0.0338(11) -0.0038(9) 0.0018(9) -0.0198(10)
C7 0.0350(10) 0.0420(12) 0.0306(10) -0.0026(9) 0.0037(8) -0.0188(9)
C8 0.0273(9) 0.0533(13) 0.0318(10) -0.0043(9) 0.0018(8) -0.0158(9)
C17 0.0396(11) 0.0516(14) 0.0337(11) -0.0078(10) 0.0109(9) -0.0217(10)
C16 0.0567(14) 0.0490(13) 0.0320(11) -0.0080(9) 0.0124(10) -0.0361(12)
N2 0.0280(8) 0.0230(8) 0.0253(8) -0.0078(6) 0.0017(6) -0.0093(6)
N1 0.0247(7) 0.0249(8) 0.0266(8) -0.0071(6) 0.0000(6) -0.0088(6)
O8 0.0540(9) 0.0435(9) 0.0337(8) -0.0031(7) -0.0037(7) -0.0291(8)
O5 0.0425(8) 0.0363(8) 0.0276(7) -0.0078(6) 0.0112(6) -0.0202(7)
O9 0.0421(8) 0.0188(7) 0.0445(8) -0.0074(6) 0.0062(6) -0.0108(6)
O2 0.0330(7) 0.0331(7) 0.0293(7) -0.0059(6) 0.0065(6) -0.0132(6)
O1 0.0462(8) 0.0277(8) 0.0388(8) -0.0048(6) 0.0065(6) -0.0159(7)
O4 0.0570(9) 0.0315(8) 0.0350(8) -0.0052(6) 0.0063(7) -0.0239(7)
O7 0.0355(8) 0.0262(7) 0.0588(10) -0.0075(7) 0.0133(7) -0.0030(6)
O3 0.0301(7) 0.0647(11) 0.0354(8) -0.0181(8) 0.0038(6) -0.0149(7)
O6 0.0416(8) 0.0360(8) 0.0320(8) -0.0094(6) 0.0056(6) -0.0128(7)
F1 0.1057(14) 0.0866(13) 0.0373(8) -0.0005(8) -0.0182(9) -0.0551(11)
F2 0.0652(10) 0.0718(11) 0.0568(10) -0.0121(8) 0.0340(8) -0.0202(9)
F3 0.0955(12) 0.0407(8) 0.0501(9) 0.0084(7) 0.0044(8) -0.0352(8)
S1 0.0309(2) 0.0187(2) 0.0285(2) -0.00517(17) 0.00497(18) -0.00850(18)
C18 0.0655(15) 0.0384(12) 0.0348(12) -0.0119(10) 0.0119(11) -0.0172(11)
C9 0.0454(14) 0.0686(18) 0.0565(16) -0.0262(14) 0.0165(12) -0.0181(13)

loop_
_atom_type_symbol
_atom_type_description
_atom_type_scat_dispersion_real
_atom_type_scat_dispersion_imag
_atom_type_scat_source
C C 0.0033 0.0016 'International Tables Vol C Tables 4.2.6.8 and 6.1.1.4'
N N 0.0061 0.0033 'International Tables Vol C Tables 4.2.6.8 and 6.1.1.4'
O O 0.0106 0.0060 'International Tables Vol C Tables 4.2.6.8 and 6.1.1.4'
F F 0.0171 0.0103 'International Tables Vol C Tables 4.2.6.8 and 6.1.1.4'
S S 0.1246 0.1234 'International Tables Vol C Tables 4.2.6.8 and 6.1.1.4'
Ag Ag -0.8971 1.1015 'International Tables Vol C Tables 4.2.6.8 and 6.1.1.4'
H H 0.0000 0.0000 'International Tables Vol C Tables 4.2.6.8 and 6.1.1.4'

loop_
_geom_angle_atom_site_label_1
_geom_angle_atom_site_label_2
_geom_angle_atom_site_label_3
_geom_angle
_geom_angle_site_symmetry_3
N2 Ag1 N1 171.92(6) .
N2 Ag1 Ag1 98.63(5) 2_666
N1 Ag1 Ag1 89.19(5) 2_666
N1 C1 C5 122.52(17) .
N1 C1 H1 118.7 .
C5 C1 H1 118.7 .
N2 C10 C14 122.63(17) .
N2 C10 H10 118.7 .
C14 C10 H10 118.7 .
C10 C14 C13 118.89(17) .
C10 C14 C15 117.25(17) .
C13 C14 C15 123.79(17) .
N2 C11 C12 122.45(18) .
N2 C11 H11 118.8 .
C12 C11 H11 118.8 .
C13 C12 C11 119.30(17) .
C13 C12 H12 120.3 .
C11 C12 H12 120.3 .
C12 C13 C14 118.56(17) .
C12 C13 H13 120.7 .
C14 C13 H13 120.7 .
N1 C2 C3 122.03(18) .
N1 C2 H2 119.0 .
C3 C2 H2 119.0 .
C2 C3 C4 119.66(18) .
C2 C3 H3 120.2 .
C4 C3 H3 120.2 .
C3 C4 C5 118.64(17) .
C3 C4 H4 120.7 .
C5 C4 H4 120.7 .
C1 C5 C4 118.67(17) .
C1 C5 C6 117.34(17) .
C4 C5 C6 123.93(17) .
O4 C15 O5 124.35(18) .
O4 C15 C14 123.83(18) .
O5 C15 C14 111.77(16) .
O1 C6 O2 124.74(18) .
O1 C6 C5 123.34(18) .
O2 C6 C5 111.85(17) .
F2 C19 F1 108.3(2) .
F2 C19 F3 107.5(2) .
F1 C19 F3 107.7(2) .
F2 C19 S1 111.32(17) .
F1 C19 S1 111.23(17) .
F3 C19 S1 110.66(16) .
O2 C7 C8 108.24(18) .
O2 C7 H7A 110.0 .
C8 C7 H7A 110.0 .
O2 C7 H7B 110.0 .
C8 C7 H7B 110.0 .
H7A C7 H7B 108.4 .
O3 C8 C7 109.99(17) .
O3 C8 H8A 109.7 .
C7 C8 H8A 109.7 .
O3 C8 H8B 109.7 .
C7 C8 H8B 109.7 .
H8A C8 H8B 108.2 .
O6 C17 C16 108.35(18) .
O6 C17 H17A 110.0 .
C16 C17 H17A 110.0 .
O6 C17 H17B 110.0 .
C16 C17 H17B 110.0 .
H17A C17 H17B 108.4 .
O5 C16 C17 107.60(18) .
O5 C16 H16A 110.2 .
C17 C16 H16A 110.2 .
O5 C16 H16B 110.2 .
C17 C16 H16B 110.2 .
H16A C16 H16B 108.5 .
C10 N2 C11 118.14(16) .
C10 N2 Ag1 120.17(12) .
C11 N2 Ag1 121.68(13) .
C1 N1 C2 118.43(16) .
C1 N1 Ag1 119.67(12) .
C2 N1 Ag1 121.89(13) .
C15 O5 C16 114.14(16) .
C6 O2 C7 115.02(16) .
C8 O3 C9 111.36(18) .
C17 O6 C18 112.13(18) .
O7 S1 O9 114.80(10) .
O7 S1 O8 115.41(11) .
O9 S1 O8 113.70(10) .
O7 S1 C19 103.70(11) .
O9 S1 C19 103.83(10) .
O8 S1 C19 103.31(10) .
O6 C18 H18A 109.5 .
O6 C18 H18B 109.5 .
H18A C18 H18B 109.5 .
O6 C18 H18C 109.5 .
H18A C18 H18C 109.5 .
H18B C18 H18C 109.5 .
O3 C9 H9A 109.5 .
O3 C9 H9B 109.5 .
H9A C9 H9B 109.5 .
O3 C9 H9C 109.5 .
H9A C9 H9C 109.5 .
H9B C9 H9C 109.5 .

loop_
_geom_bond_atom_site_label_1
_geom_bond_atom_site_label_2
_geom_bond_distance
_geom_bond_site_symmetry_2
Ag1 N2 2.1434(17) .
Ag1 N1 2.1444(18) .
Ag1 Ag1 3.2458(8) 2_666
C1 N1 1.342(2) .
C1 C5 1.388(3) .
C1 H1 0.9500 .
C10 N2 1.338(2) .
C10 C14 1.386(3) .
C10 H10 0.9500 .
C14 C13 1.392(3) .
C14 C15 1.490(3) .
C11 N2 1.349(2) .
C11 C12 1.382(3) .
C11 H11 0.9500 .
C12 C13 1.380(3) .
C12 H12 0.9500 .
C13 H13 0.9500 .
C2 N1 1.350(2) .
C2 C3 1.377(3) .
C2 H2 0.9500 .
C3 C4 1.384(3) .
C3 H3 0.9500 .
C4 C5 1.390(3) .
C4 H4 0.9500 .
C5 C6 1.492(3) .
C15 O4 1.202(2) .
C15 O5 1.329(2) .
C6 O1 1.200(2) .
C6 O2 1.340(2) .
C19 F2 1.317(3) .
C19 F1 1.324(3) .
C19 F3 1.332(3) .
C19 S1 1.824(2) .
C7 O2 1.460(2) .
C7 C8 1.500(3) .
C7 H7A 0.9900 .
C7 H7B 0.9900 .
C8 O3 1.413(3) .
C8 H8A 0.9900 .
C8 H8B 0.9900 .
C17 O6 1.399(3) .
C17 C16 1.492(3) .
C17 H17A 0.9900 .
C17 H17B 0.9900 .
C16 O5 1.459(2) .
C16 H16A 0.9900 .
C16 H16B 0.9900 .
O8 S1 1.4431(16) .
O9 S1 1.4422(14) .
O7 S1 1.4318(16) .
O3 C9 1.418(3) .
O6 C18 1.423(3) .
C18 H18A 0.9800 .
C18 H18B 0.9800 .
C18 H18C 0.9800 .
C9 H9A 0.9800 .
C9 H9B 0.9800 .
C9 H9C 0.9800 .

loop_
_geom_torsion_atom_site_label_1
_geom_torsion_atom_site_label_2
_geom_torsion_atom_site_label_3
_geom_torsion_atom_site_label_4
_geom_torsion
_geom_torsion_site_symmetry_1
N2 C10 C14 C13 1.2(3) .
N2 C10 C14 C15 -175.92(16) .
N2 C11 C12 C13 0.7(3) .
C11 C12 C13 C14 1.0(3) .
C10 C14 C13 C12 -1.9(3) .
C15 C14 C13 C12 175.04(17) .
N1 C2 C3 C4 1.6(3) .
C2 C3 C4 C5 0.5(3) .
N1 C1 C5 C4 1.9(3) .
N1 C1 C5 C6 -175.51(16) .
C3 C4 C5 C1 -2.2(3) .
C3 C4 C5 C6 175.11(17) .
C10 C14 C15 O4 -10.4(3) .
C13 C14 C15 O4 172.61(19) .
C10 C14 C15 O5 167.21(16) .
C13 C14 C15 O5 -9.8(3) .
C1 C5 C6 O1 13.5(3) .
C4 C5 C6 O1 -163.83(19) .
C1 C5 C6 O2 -169.26(16) .
C4 C5 C6 O2 13.4(3) .
O2 C7 C8 O3 84.8(2) .
O6 C17 C16 O5 -70.8(2) .
C14 C10 N2 C11 0.5(3) .
C14 C10 N2 Ag1 179.18(13) .
C12 C11 N2 C10 -1.4(3) .
C12 C11 N2 Ag1 179.85(15) .
N1 Ag1 N2 C10 -106.7(4) .
Ag1 Ag1 N2 C10 58.58(14) 2_666
N1 Ag1 N2 C11 72.0(5) .
Ag1 Ag1 N2 C11 -122.74(14) 2_666
C5 C1 N1 C2 0.1(3) .
C5 C1 N1 Ag1 179.00(13) .
C3 C2 N1 C1 -1.9(3) .
C3 C2 N1 Ag1 179.21(14) .
N2 Ag1 N1 C1 -82.6(4) .
Ag1 Ag1 N1 C1 112.00(13) 2_666
N2 Ag1 N1 C2 96.3(4) .
Ag1 Ag1 N1 C2 -69.14(14) 2_666
O4 C15 O5 C16 2.8(3) .
C14 C15 O5 C16 -174.82(16) .
C17 C16 O5 C15 170.10(18) .
O1 C6 O2 C7 4.9(3) .
C5 C6 O2 C7 -172.31(15) .
C8 C7 O2 C6 177.50(16) .
C7 C8 O3 C9 -175.6(2) .
C16 C17 O6 C18 179.38(18) .
F2 C19 S1 O7 178.00(16) .
F1 C19 S1 O7 -61.07(19) .
F3 C19 S1 O7 58.57(19) .
F2 C19 S1 O9 -61.69(19) .
F1 C19 S1 O9 59.24(19) .
F3 C19 S1 O9 178.87(16) .
F2 C19 S1 O8 57.23(19) .
F1 C19 S1 O8 178.16(17) .
F3 C19 S1 O8 -62.20(19) .
